data_4070865
loop_
_publ_author_name
'Fairchild, Robert M.'
'Holman, K. Travis'

_publ_section_title
;
 [(\h5-C5Me4CH2R)Ru(\h6-arene)]+and [(\h5-C5Me4CH2R)Ru(CH3CN)3]+Compounds
 Possessing Pendant Arms
;
_journal_issue 8
_journal_name_full Organometallics
_journal_page_first 1823
_journal_paper_doi 10.1021/om701084m
_journal_volume 27
_journal_year 2008
_chemical_absolute_configuration rmad
_chemical_formula_sum 'C22 H33 F12 N O P2 Ru'
_chemical_formula_weight 718.50
_chemical_name_systematic
; 
 (S)-[eta5-{2-(((C5Me4)methoxy)methyl)-1-methylpyrrolidinium}Ru(C6H6)][PF6]2  
;
_space_group_IT_number 4
_symmetry_cell_setting monoclinic
_symmetry_space_group_name_Hall 'P 2yb'
_symmetry_space_group_name_H-M 'P 1 21 1'
_atom_sites_solution_hydrogens geom
_atom_sites_solution_primary direct
_atom_sites_solution_secondary difmap
_audit_creation_method SHELXL-97
_cell_angle_alpha 90.00
_cell_angle_beta 94.3720(10)
_cell_angle_gamma 90.00
_cell_formula_units_Z 2
_cell_length_a 7.1340(6)
_cell_length_b 12.2235(10)
_cell_length_c 15.9461(12)
_cell_measurement_reflns_used 8503
_cell_measurement_temperature 100(2)
_cell_measurement_theta_max 56.584
_cell_measurement_theta_min 5.124
_cell_volume 1386.49(19)
_computing_cell_refinement 'SAINT, Bruker'
_computing_data_collection 'SMART, Bruker'
_computing_data_reduction 'SAINT, Bruker'
_computing_molecular_graphics 'X-SEED, L. Barbour (1999);http://x-seed.net/'
_computing_structure_refinement 'SHELXL-97 (Sheldrick, 1997)'
_computing_structure_solution 'SHELXS-97 (Sheldrick, 1990)'
_diffrn_ambient_temperature 100(2)
_diffrn_measured_fraction_theta_full 0.969
_diffrn_measured_fraction_theta_max 0.969
_diffrn_measurement_device_type 'SMART platform CCD, Bruker'
_diffrn_measurement_method 'omega scans'
_diffrn_radiation_monochromator graphite
_diffrn_radiation_source 'fine-focus sealed tube'
_diffrn_radiation_type MoK\a
_diffrn_radiation_wavelength 0.71073
_diffrn_reflns_av_R_equivalents 0.0271
_diffrn_reflns_av_sigmaI/netI 0.0445
_diffrn_reflns_limit_h_max 9
_diffrn_reflns_limit_h_min -9
_diffrn_reflns_limit_k_max 16
_diffrn_reflns_limit_k_min -16
_diffrn_reflns_limit_l_max 21
_diffrn_reflns_limit_l_min -20
_diffrn_reflns_number 12617
_diffrn_reflns_theta_full 28.29
_diffrn_reflns_theta_max 28.29
_diffrn_reflns_theta_min 2.10
_exptl_absorpt_coefficient_mu 0.779
_exptl_absorpt_correction_T_max 0.8920
_exptl_absorpt_correction_T_min 0.7721
_exptl_absorpt_correction_type multi-scan
_exptl_absorpt_process_details 'SADABS, G. Sheldrick (1999)'
_exptl_crystal_colour colourless
_exptl_crystal_density_diffrn 1.721
_exptl_crystal_density_method 'not measured'
_exptl_crystal_description prism
_exptl_crystal_F_000 724
_exptl_crystal_size_max 0.35
_exptl_crystal_size_mid 0.20
_exptl_crystal_size_min 0.15
_refine_diff_density_max 0.789
_refine_diff_density_min -0.438
_refine_diff_density_rms 0.082
_refine_ls_abs_structure_details 'Flack H D (1983), Acta Cryst. A39, 876-881'
_refine_ls_abs_structure_Flack -0.02(2)
_refine_ls_extinction_method none
_refine_ls_goodness_of_fit_ref 1.031
_refine_ls_hydrogen_treatment mixed
_refine_ls_matrix_type full
_refine_ls_number_parameters 361
_refine_ls_number_reflns 6421
_refine_ls_number_restraints 1
_refine_ls_restrained_S_all 1.031
_refine_ls_R_factor_all 0.0411
_refine_ls_R_factor_gt 0.0337
_refine_ls_shift/su_max 0.001
_refine_ls_shift/su_mean 0.000
_refine_ls_structure_factor_coef Fsqd
_refine_ls_weighting_details 'calc w=1/[\s^2^(Fo^2^)+(0.0454P)^2^+0.0000P] where P=(Fo^2^+2Fc^2^)/3'
_refine_ls_weighting_scheme calc
_refine_ls_wR_factor_gt 0.0756
_refine_ls_wR_factor_ref 0.0784
_reflns_number_gt 5819
_reflns_number_total 6421
_reflns_threshold_expression >2sigma(I)
_cod_data_source_file om701084m-ccdc664334.cif
_cod_data_source_block 07093Rupyrole
_cod_depositor_comments
;
The following automatic conversions were performed:

'_symmetry_cell_setting' value 'Monoclinic' changed to 'monoclinic'
according to /home/saulius/struct/CIF-dictionaries/cif_core.dic
dictionary named 'cif_core.dic' version 2.4.1 from 2010-06-29.

Automatic conversion script
Id: cif_fix_values 1715 2011-07-08 13:25:40Z adriana 
;
_cod_original_sg_symbol_H-M P21
_cod_database_code 4070865

loop_
_symmetry_equiv_pos_as_xyz
'x, y, z'
'-x, y+1/2, -z'

loop_
_atom_site_label
_atom_site_type_symbol
_atom_site_fract_x
_atom_site_fract_y
_atom_site_fract_z
_atom_site_U_iso_or_equiv
_atom_site_adp_type
_atom_site_occupancy
_atom_site_symmetry_multiplicity
_atom_site_calc_flag
_atom_site_refinement_flags
Ru1 Ru 0.62493(3) 0.61348(2) 0.806769(14) 0.01934(7) Uani 1 1 d .
P2 P 1.37463(13) 0.40110(7) 0.49753(6) 0.02435(19) Uani 1 1 d .
C8 C 0.8865(4) 0.5965(3) 0.7470(2) 0.0228(8) Uani 1 1 d .
C11 C 0.8563(5) 0.5344(3) 0.8824(2) 0.0208(7) Uani 1 1 d .
C13 C 0.9005(5) 0.5986(4) 0.6533(2) 0.0351(10) Uani 1 1 d .
H13A H 1.0329 0.5943 0.6412 0.053 Uiso 1 1 calc R
H13B H 0.8457 0.6667 0.6302 0.053 Uiso 1 1 calc R
H13C H 0.8321 0.5360 0.6276 0.053 Uiso 1 1 calc R
C7 C 0.8590(5) 0.5030(3) 0.7963(2) 0.0203(7) Uani 1 1 d .
C12 C 0.8488(5) 0.3869(3) 0.7638(3) 0.0300(8) Uani 1 1 d .
H12A H 0.8089 0.3368 0.8079 0.036 Uiso 1 1 calc R
H12B H 0.7571 0.3816 0.7142 0.036 Uiso 1 1 calc R
C5 C 0.3725(5) 0.6359(5) 0.8772(3) 0.0494(16) Uani 1 1 d .
H5 H 0.3596 0.6344 0.9360 0.059 Uiso 1 1 calc R
C9 C 0.9013(5) 0.6897(3) 0.8021(3) 0.0264(8) Uani 1 1 d .
O1 O 1.0352(3) 0.35837(19) 0.74109(17) 0.0296(6) Uani 1 1 d .
C17 C 1.0832(5) 0.2471(3) 0.7570(2) 0.0280(8) Uani 1 1 d .
H17A H 1.0496 0.2276 0.8142 0.034 Uiso 1 1 calc R
H17B H 1.2210 0.2386 0.7557 0.034 Uiso 1 1 calc R
C16 C 0.8413(6) 0.4620(3) 0.9577(3) 0.0346(9) Uani 1 1 d .
H16A H 0.7786 0.3935 0.9402 0.052 Uiso 1 1 calc R
H16B H 0.7681 0.4993 0.9987 0.052 Uiso 1 1 calc R
H16C H 0.9675 0.4460 0.9834 0.052 Uiso 1 1 calc R
C1 C 0.3688(5) 0.5403(4) 0.7423(3) 0.0317(9) Uani 1 1 d .
H1 H 0.3536 0.4750 0.7101 0.038 Uiso 1 1 calc R
C2 C 0.4073(4) 0.6399(3) 0.7033(2) 0.0278(9) Uani 1 1 d .
H2 H 0.4198 0.6418 0.6444 0.033 Uiso 1 1 calc R
C6 C 0.3529(6) 0.5385(5) 0.8299(3) 0.0432(12) Uani 1 1 d .
H6 H 0.3289 0.4714 0.8572 0.052 Uiso 1 1 calc R
C14 C 0.9297(6) 0.8058(3) 0.7762(3) 0.0382(10) Uani 1 1 d .
H14A H 0.8762 0.8550 0.8165 0.057 Uiso 1 1 calc R
H14B H 0.8671 0.8179 0.7201 0.057 Uiso 1 1 calc R
H14C H 1.0645 0.8204 0.7749 0.057 Uiso 1 1 calc R
C10 C 0.8801(5) 0.6509(3) 0.8864(2) 0.0215(8) Uani 1 1 d .
F7 F 1.4788(5) 0.3062(3) 0.45316(18) 0.0741(11) Uani 1 1 d .
F11 F 1.5685(4) 0.4532(2) 0.53041(18) 0.0493(7) Uani 1 1 d .
C21 C 1.1281(4) 0.1066(4) 0.5674(2) 0.0275(7) Uani 1 1 d .
H21A H 1.0392 0.0595 0.5331 0.033 Uiso 1 1 calc R
H21B H 1.2263 0.1330 0.5317 0.033 Uiso 1 1 calc R
F8 F 1.3779(3) 0.3292(2) 0.58205(15) 0.0439(6) Uani 1 1 d .
F12 F 1.3646(3) 0.4728(2) 0.41453(15) 0.0479(6) Uani 1 1 d .
N1 N 1.0261(4) 0.2018(2) 0.60475(18) 0.0241(6) Uani 1 1 d .
F10 F 1.2666(4) 0.4954(2) 0.54334(16) 0.0554(7) Uani 1 1 d .
C18 C 0.9864(5) 0.1682(3) 0.6943(2) 0.0234(8) Uani 1 1 d .
H18 H 0.8478 0.1687 0.7001 0.028 Uiso 1 1 calc R
F9 F 1.1748(4) 0.3494(2) 0.46700(18) 0.0558(8) Uani 1 1 d .
C19 C 1.0614(6) 0.0514(3) 0.7036(3) 0.0320(9) Uani 1 1 d .
H19A H 1.1138 0.0374 0.7619 0.038 Uiso 1 1 calc R
H19B H 0.9609 -0.0025 0.6887 0.038 Uiso 1 1 calc R
P1 P 0.40805(13) 0.58525(7) 1.13581(6) 0.0262(2) Uani 1 1 d .
F2 F 0.3809(4) 0.5048(2) 1.05692(17) 0.0461(7) Uani 1 1 d .
F6 F 0.3666(5) 0.6867(2) 1.07582(17) 0.0665(10) Uani 1 1 d .
C22 C 0.8538(6) 0.2352(3) 0.5523(2) 0.0346(8) Uani 1 1 d .
H22A H 0.8861 0.2502 0.4948 0.052 Uiso 1 1 calc R
H22B H 0.8010 0.3012 0.5762 0.052 Uiso 1 1 calc R
H22C H 0.7609 0.1760 0.5515 0.052 Uiso 1 1 calc R
C20 C 1.2141(6) 0.0455(3) 0.6425(2) 0.0312(8) Uani 1 1 d .
H20A H 1.3310 0.0814 0.6660 0.037 Uiso 1 1 calc R
H20B H 1.2421 -0.0312 0.6281 0.037 Uiso 1 1 calc R
C3 C 0.4275(5) 0.7364(4) 0.7502(3) 0.0334(9) Uani 1 1 d .
H3 H 0.4525 0.8036 0.7232 0.040 Uiso 1 1 calc R
C4 C 0.4107(6) 0.7339(4) 0.8381(3) 0.0421(11) Uani 1 1 d .
H4 H 0.4256 0.7992 0.8702 0.050 Uiso 1 1 calc R
C15 C 0.8885(6) 0.7198(3) 0.9637(3) 0.0339(9) Uani 1 1 d .
H15A H 1.0192 0.7258 0.9871 0.051 Uiso 1 1 calc R
H15B H 0.8124 0.6861 1.0053 0.051 Uiso 1 1 calc R
H15C H 0.8394 0.7929 0.9495 0.051 Uiso 1 1 calc R
F1 F 0.6238(3) 0.5935(3) 1.12421(18) 0.0635(9) Uani 1 1 d .
F5 F 0.4336(3) 0.6669(2) 1.21424(14) 0.0421(6) Uani 1 1 d .
F4 F 0.1897(4) 0.5764(3) 1.14669(18) 0.0731(11) Uani 1 1 d .
F3 F 0.4438(6) 0.4847(3) 1.1971(2) 0.0791(11) Uani 1 1 d .
H7 H 1.105(6) 0.263(3) 0.604(3) 0.033(11) Uiso 1 1 d .

loop_
_atom_site_aniso_label
_atom_site_aniso_U_11
_atom_site_aniso_U_22
_atom_site_aniso_U_33
_atom_site_aniso_U_23
_atom_site_aniso_U_13
_atom_site_aniso_U_12
Ru1 0.01453(10) 0.02586(12) 0.01739(11) 0.00007(14) -0.00026(7) 0.00053(13)
P2 0.0236(4) 0.0277(4) 0.0218(5) -0.0003(3) 0.0017(3) -0.0018(3)
C8 0.0137(13) 0.032(2) 0.0224(15) -0.0004(15) 0.0005(11) 0.0027(14)
C11 0.0190(17) 0.0177(17) 0.0247(18) -0.0015(14) -0.0040(14) 0.0039(13)
C13 0.0220(15) 0.060(3) 0.0239(16) 0.006(2) 0.0035(12) 0.003(2)
C7 0.0162(17) 0.0241(18) 0.0205(17) -0.0036(14) 0.0015(13) -0.0004(13)
C12 0.0221(18) 0.0279(18) 0.041(2) -0.0122(16) 0.0099(16) -0.0018(14)
C5 0.0173(17) 0.107(5) 0.0237(19) -0.001(3) 0.0033(14) 0.015(2)
C9 0.0131(17) 0.0216(17) 0.044(2) 0.0052(17) 0.0002(15) 0.0010(13)
O1 0.0255(13) 0.0237(12) 0.0406(15) -0.0110(10) 0.0089(11) -0.0017(9)
C17 0.0281(18) 0.0288(18) 0.0267(19) -0.0047(15) 0.0009(15) 0.0028(14)
C16 0.043(2) 0.030(2) 0.030(2) 0.0089(17) 0.0010(18) 0.0086(17)
C1 0.0168(18) 0.040(2) 0.037(2) 0.0055(18) -0.0063(16) -0.0044(15)
C2 0.0157(16) 0.041(3) 0.0254(18) 0.0035(15) -0.0043(13) 0.0019(13)
C6 0.0151(19) 0.072(3) 0.042(3) 0.026(2) 0.0000(18) -0.003(2)
C14 0.025(2) 0.0253(19) 0.065(3) 0.0099(19) 0.007(2) 0.0047(15)
C10 0.0181(16) 0.0181(16) 0.0275(19) 0.0005(13) -0.0035(14) 0.0010(12)
F7 0.094(3) 0.084(2) 0.0423(16) -0.0240(17) -0.0071(17) 0.054(2)
F11 0.0333(13) 0.0592(16) 0.0531(17) 0.0167(13) -0.0108(12) -0.0201(12)
C21 0.0297(15) 0.0284(16) 0.0253(15) -0.007(2) 0.0072(12) 0.0022(19)
F8 0.0484(14) 0.0469(14) 0.0353(13) 0.0150(11) -0.0046(11) -0.0124(11)
F12 0.0418(14) 0.0659(17) 0.0361(14) 0.0222(13) 0.0027(11) -0.0047(12)
N1 0.0299(16) 0.0180(14) 0.0250(15) -0.0021(11) 0.0065(12) -0.0005(12)
F10 0.0568(17) 0.0660(18) 0.0423(15) -0.0095(13) -0.0032(13) 0.0294(14)
C18 0.0249(19) 0.0227(17) 0.0234(18) 0.0017(14) 0.0078(15) -0.0015(14)
F9 0.0444(15) 0.0643(17) 0.0552(17) 0.0136(13) -0.0182(13) -0.0248(13)
C19 0.046(3) 0.0231(18) 0.027(2) 0.0036(15) 0.0046(18) 0.0008(17)
P1 0.0269(4) 0.0292(5) 0.0227(4) 0.0037(3) 0.0041(3) 0.0013(3)
F2 0.0525(16) 0.0388(13) 0.0467(16) -0.0154(12) 0.0011(13) -0.0025(11)
F6 0.126(3) 0.0334(14) 0.0365(16) 0.0063(12) -0.0142(16) 0.0078(16)
C22 0.035(2) 0.038(2) 0.030(2) 0.0015(17) -0.0007(16) 0.0056(16)
C20 0.036(2) 0.0261(18) 0.031(2) -0.0047(15) -0.0008(16) 0.0094(15)
C3 0.0198(18) 0.038(2) 0.041(2) 0.0025(18) -0.0086(16) 0.0130(15)
C4 0.022(2) 0.063(3) 0.041(3) -0.020(2) -0.0049(18) 0.018(2)
C15 0.028(2) 0.034(2) 0.039(2) -0.0122(18) -0.0052(17) 0.0021(16)
F1 0.0329(12) 0.086(2) 0.0739(17) -0.0397(18) 0.0218(12) -0.0079(14)
F5 0.0403(13) 0.0581(15) 0.0275(12) -0.0105(11) 0.0006(10) 0.0080(12)
F4 0.0338(14) 0.125(3) 0.0614(17) -0.0304(19) 0.0078(12) -0.0102(15)
F3 0.126(3) 0.0503(18) 0.057(2) 0.0279(15) -0.0200(19) -0.0176(19)

loop_
_atom_type_symbol
_atom_type_description
_atom_type_scat_dispersion_real
_atom_type_scat_dispersion_imag
_atom_type_scat_source
C C 0.0033 0.0016 'International Tables Vol C Tables 4.2.6.8 and 6.1.1.4'
H H 0.0000 0.0000 'International Tables Vol C Tables 4.2.6.8 and 6.1.1.4'
N N 0.0061 0.0033 'International Tables Vol C Tables 4.2.6.8 and 6.1.1.4'
O O 0.0106 0.0060 'International Tables Vol C Tables 4.2.6.8 and 6.1.1.4'
F F 0.0171 0.0103 'International Tables Vol C Tables 4.2.6.8 and 6.1.1.4'
P P 0.1023 0.0942 'International Tables Vol C Tables 4.2.6.8 and 6.1.1.4'
Ru Ru -1.2594 0.8363 'International Tables Vol C Tables 4.2.6.8 and 6.1.1.4'

loop_
_geom_angle_atom_site_label_1
_geom_angle_atom_site_label_2
_geom_angle_atom_site_label_3
_geom_angle
C7 Ru1 C8 37.96(14)
C7 Ru1 C10 64.03(13)
C8 Ru1 C10 64.46(13)
C7 Ru1 C9 63.91(15)
C8 Ru1 C9 38.52(15)
C10 Ru1 C9 38.57(15)
C7 Ru1 C11 38.24(14)
C8 Ru1 C11 64.08(13)
C10 Ru1 C11 38.25(14)
C9 Ru1 C11 64.17(14)
C7 Ru1 C2 122.55(14)
C8 Ru1 C2 105.42(13)
C10 Ru1 C2 155.87(13)
C9 Ru1 C2 119.85(14)
C11 Ru1 C2 159.23(13)
C7 Ru1 C6 116.64(17)
C8 Ru1 C6 146.35(18)
C10 Ru1 C6 134.02(15)
C9 Ru1 C6 172.34(18)
C11 Ru1 C6 111.11(15)
C2 Ru1 C6 66.84(15)
C7 Ru1 C3 150.05(15)
C8 Ru1 C3 115.45(15)
C10 Ru1 C3 124.91(15)
C9 Ru1 C3 104.17(15)
C11 Ru1 C3 162.90(14)
C2 Ru1 C3 37.02(14)
C6 Ru1 C3 78.96(17)
C7 Ru1 C4 170.30(15)
C8 Ru1 C4 142.87(18)
C10 Ru1 C4 106.82(15)
C9 Ru1 C4 111.42(17)
C11 Ru1 C4 132.43(15)
C2 Ru1 C4 67.09(15)
C6 Ru1 C4 66.7(2)
C3 Ru1 C4 37.44(17)
C7 Ru1 C5 141.26(18)
C8 Ru1 C5 175.15(15)
C10 Ru1 C5 110.70(15)
C9 Ru1 C5 137.38(19)
C11 Ru1 C5 112.53(15)
C2 Ru1 C5 78.89(14)
C6 Ru1 C5 37.3(2)
C3 Ru1 C5 66.63(18)
C4 Ru1 C5 36.6(2)
C7 Ru1 C1 109.05(15)
C8 Ru1 C1 117.67(15)
C10 Ru1 C1 167.00(13)
C9 Ru1 C1 150.42(16)
C11 Ru1 C1 129.54(15)
C2 Ru1 C1 37.06(14)
C6 Ru1 C1 37.23(16)
C3 Ru1 C1 66.85(18)
C4 Ru1 C1 79.24(17)
C5 Ru1 C1 67.10(17)
F7 P2 F11 90.85(19)
F7 P2 F12 91.45(17)
F11 P2 F12 92.13(14)
F7 P2 F10 178.8(2)
F11 P2 F10 89.90(16)
F12 P2 F10 89.43(15)
F7 P2 F9 90.69(19)
F11 P2 F9 178.09(18)
F12 P2 F9 88.97(14)
F10 P2 F9 88.55(17)
F7 P2 F8 89.80(17)
F11 P2 F8 89.17(13)
F12 P2 F8 178.18(15)
F10 P2 F8 89.30(15)
F9 P2 F8 89.70(14)
C7 C8 C9 108.0(3)
C7 C8 C13 126.1(3)
C9 C8 C13 125.8(4)
C7 C8 Ru1 70.84(19)
C9 C8 Ru1 71.4(2)
C13 C8 Ru1 124.0(2)
C7 C11 C10 107.4(3)
C7 C11 C16 128.2(3)
C10 C11 C16 124.4(4)
C7 C11 Ru1 69.8(2)
C10 C11 Ru1 70.6(2)
C16 C11 Ru1 127.1(3)
C8 C7 C11 109.3(3)
C8 C7 C12 125.2(3)
C11 C7 C12 125.3(3)
C8 C7 Ru1 71.2(2)
C11 C7 Ru1 72.0(2)
C12 C7 Ru1 126.5(2)
O1 C12 C7 106.9(3)
C4 C5 C6 120.2(4)
C4 C5 Ru1 71.5(2)
C6 C5 Ru1 71.1(2)
C8 C9 C10 107.5(3)
C8 C9 C14 126.1(4)
C10 C9 C14 126.5(4)
C8 C9 Ru1 70.04(19)
C10 C9 Ru1 70.7(2)
C14 C9 Ru1 123.7(3)
C17 O1 C12 113.6(3)
O1 C17 C18 113.5(3)
C2 C1 C6 119.0(4)
C2 C1 Ru1 70.9(2)
C6 C1 Ru1 70.9(2)
C3 C2 C1 120.7(4)
C3 C2 Ru1 71.6(2)
C1 C2 Ru1 72.0(2)
C5 C6 C1 120.3(4)
C5 C6 Ru1 71.7(2)
C1 C6 Ru1 71.9(2)
C11 C10 C9 107.8(3)
C11 C10 C15 126.5(4)
C9 C10 C15 125.7(3)
C11 C10 Ru1 71.1(2)
C9 C10 Ru1 70.7(2)
C15 C10 Ru1 125.3(3)
C20 C21 N1 104.3(3)
C22 N1 C21 112.9(3)
C22 N1 C18 113.1(3)
C21 N1 C18 106.8(3)
C17 C18 C19 113.0(3)
C17 C18 N1 109.7(3)
C19 C18 N1 104.6(3)
C20 C19 C18 104.2(3)
F1 P1 F3 90.5(2)
F1 P1 F6 91.0(2)
F3 P1 F6 178.3(2)
F1 P1 F4 179.45(17)
F3 P1 F4 89.6(2)
F6 P1 F4 88.8(2)
F1 P1 F2 90.44(15)
F3 P1 F2 90.70(17)
F6 P1 F2 90.04(14)
F4 P1 F2 89.03(16)
F1 P1 F5 89.89(14)
F3 P1 F5 89.88(17)
F6 P1 F5 89.36(15)
F4 P1 F5 90.64(15)
F2 P1 F5 179.32(15)
C21 C20 C19 102.7(3)
C2 C3 C4 119.9(4)
C2 C3 Ru1 71.4(2)
C4 C3 Ru1 71.3(2)
C5 C4 C3 119.9(4)
C5 C4 Ru1 71.9(3)
C3 C4 Ru1 71.2(2)

loop_
_geom_bond_atom_site_label_1
_geom_bond_atom_site_label_2
_geom_bond_distance
Ru1 C7 2.164(4)
Ru1 C8 2.168(3)
Ru1 C10 2.187(3)
Ru1 C9 2.187(4)
Ru1 C11 2.193(3)
Ru1 C2 2.202(3)
Ru1 C6 2.202(4)
Ru1 C3 2.205(3)
Ru1 C4 2.206(4)
Ru1 C5 2.210(4)
Ru1 C1 2.216(4)
P2 F7 1.575(3)
P2 F11 1.575(3)
P2 F12 1.585(2)
P2 F10 1.594(3)
P2 F9 1.601(2)
P2 F8 1.608(2)
C8 C7 1.409(5)
C8 C9 1.437(6)
C8 C13 1.506(5)
C11 C7 1.428(5)
C11 C10 1.435(5)
C11 C16 1.502(5)
C7 C12 1.510(5)
C12 O1 1.447(4)
C5 C4 1.386(8)
C5 C6 1.410(8)
C9 C10 1.445(6)
C9 C14 1.496(5)
O1 C17 1.421(4)
C17 C18 1.517(5)
C1 C2 1.404(5)
C1 C6 1.411(6)
C2 C3 1.399(5)
C10 C15 1.491(5)
C21 C20 1.502(5)
C21 N1 1.518(5)
N1 C22 1.490(5)
N1 C18 1.533(5)
C18 C19 1.528(5)
C19 C20 1.517(6)
P1 F1 1.568(2)
P1 F3 1.579(3)
P1 F6 1.580(3)
P1 F4 1.584(3)
P1 F2 1.597(2)
P1 F5 1.599(3)
C3 C4 1.415(6)
